data_4112901
loop_
_publ_author_name
'Anne F. Richards'
'Marcin Brynda'
'Philip P. Power'

_publ_section_title
;
 Reduction of Digermenes with Alkali Metals: Salts of Formula
 M2[{Ge(H)Ar'}2] (M = Li, Na, or K, Ar' = Terphenyl) with Three Different
 Structures
;
_journal_name_full 'Journal of the American Chemical Society'
_journal_page_first 10530
_journal_page_last 10531
_journal_paper_doi 10.1021/ja047090i
_journal_volume 126
_journal_year 2004
_chemical_formula_sum 'C60 H76 Ge2 K2'
_chemical_formula_weight 1020.59
_chemical_name_common '[(Dipp*GeH2)]K2'
_chemical_name_systematic
; 
 ? 
;
_space_group_IT_number 14
_symmetry_cell_setting monoclinic
_symmetry_space_group_name_Hall '-P 2yn'
_symmetry_space_group_name_H-M 'P 1 21/n 1'
_atom_sites_solution_hydrogens geom
_atom_sites_solution_primary direct
_atom_sites_solution_secondary difmap
_audit_creation_method SHELXL-97
_cell_angle_alpha 90.00
_cell_angle_beta 101.959(2)
_cell_angle_gamma 90.00
_cell_formula_units_Z 2
_cell_length_a 11.4599(11)
_cell_length_b 18.3736(18)
_cell_length_c 13.3713(13)
_cell_measurement_reflns_used 956
_cell_measurement_temperature 91(2)
_cell_measurement_theta_max 30.216
_cell_measurement_theta_min 2.676
_cell_volume 2754.3(5)
_computing_cell_refinement 'Bruker SAINT'
_computing_data_collection 'Bruker SMART'
_computing_data_reduction 'Bruker SAINT'
_computing_molecular_graphics 'SHELXTL 5, XP (Sheldrick, 1994)'
_computing_publication_material 'SHELXL-97 (Sheldrick, 1997)'
_computing_structure_refinement 'SHELXL-97 (Sheldrick, 1997)'
_computing_structure_solution 'SHELXS-97 (Sheldrick, 1990)'
_diffrn_ambient_temperature 91(2)
_diffrn_detector_area_resol_mean 8.3
_diffrn_measured_fraction_theta_full 0.997
_diffrn_measured_fraction_theta_max 0.997
_diffrn_measurement_device_type 'Bruker SMART 1000'
_diffrn_measurement_method \w
_diffrn_radiation_monochromator graphite
_diffrn_radiation_source 'fine-focus sealed tube'
_diffrn_radiation_type MoK\a
_diffrn_radiation_wavelength 0.71073
_diffrn_reflns_av_R_equivalents 0.0253
_diffrn_reflns_av_sigmaI/netI 0.0193
_diffrn_reflns_limit_h_max 14
_diffrn_reflns_limit_h_min -14
_diffrn_reflns_limit_k_max 23
_diffrn_reflns_limit_k_min -22
_diffrn_reflns_limit_l_max 17
_diffrn_reflns_limit_l_min -17
_diffrn_reflns_number 30753
_diffrn_reflns_theta_full 27.49
_diffrn_reflns_theta_max 27.49
_diffrn_reflns_theta_min 1.91
_diffrn_standards_decay_% <0.1
_diffrn_standards_interval_time
;
frames measured at beginning and end of data collection 
;
_diffrn_standards_number '50 frames remeasured'
_exptl_absorpt_coefficient_mu 1.278
_exptl_absorpt_correction_T_max 0.7878
_exptl_absorpt_correction_T_min 0.6647
_exptl_absorpt_correction_type multi-scan
_exptl_absorpt_process_details 'SADABS 2.04 (Sheldrick 2002)'
_exptl_crystal_colour 'dark red'
_exptl_crystal_density_diffrn 1.231
_exptl_crystal_description block
_exptl_crystal_F_000 1076
_exptl_crystal_size_max 0.35
_exptl_crystal_size_mid 0.23
_exptl_crystal_size_min 0.20
_refine_diff_density_max 0.906
_refine_diff_density_min -0.654
_refine_diff_density_rms 0.059
_refine_ls_extinction_method none
_refine_ls_goodness_of_fit_ref 0.875
_refine_ls_hydrogen_treatment constr
_refine_ls_matrix_type full
_refine_ls_number_parameters 305
_refine_ls_number_reflns 6308
_refine_ls_number_restraints 1
_refine_ls_restrained_S_all 0.875
_refine_ls_R_factor_all 0.0380
_refine_ls_R_factor_gt 0.0304
_refine_ls_shift/su_max 0.001
_refine_ls_shift/su_mean 0.000
_refine_ls_structure_factor_coef Fsqd
_refine_ls_weighting_details 'calc w=1/[\s^2^(Fo^2^)+(0.0497P)^2^+3.3002P] where P=(Fo^2^+2Fc^2^)/3'
_refine_ls_weighting_scheme calc
_refine_ls_wR_factor_gt 0.0781
_refine_ls_wR_factor_ref 0.0848
_reflns_number_gt 5460
_reflns_number_total 6308
_reflns_threshold_expression >2sigma(I)
_cod_data_source_file ja047090isi20040526_024805.cif
_cod_data_source_block ar126
_cod_database_code 4112901

loop_
_symmetry_equiv_pos_as_xyz
'x, y, z'
'-x+1/2, y+1/2, -z+1/2'
'-x, -y, -z'
'x-1/2, -y-1/2, z-1/2'

loop_
_atom_site_label
_atom_site_type_symbol
_atom_site_fract_x
_atom_site_fract_y
_atom_site_fract_z
_atom_site_U_iso_or_equiv
_atom_site_adp_type
_atom_site_occupancy
_atom_site_symmetry_multiplicity
_atom_site_calc_flag
_atom_site_refinement_flags
_atom_site_disorder_assembly
_atom_site_disorder_group
Ge1 Ge 0.435672(16) 0.052133(10) 0.946689(15) 0.02084(7) Uani 1 1 d D . .
H1 H 0.434(2) 0.1039(11) 1.0354(14) 0.025 Uiso 1 1 d D . .
K1 K 0.61001(12) 0.09998(3) 1.18472(4) 0.0269(3) Uani 0.868(4) 1 d P . 1
K2 K 0.5555(7) 0.1073(2) 1.1837(3) 0.0262(11) Uiso 0.132(4) 1 d P . 2
C1 C 0.53837(14) 0.11477(9) 0.86994(12) 0.0156(3) Uani 1 1 d . . .
C2 C 0.53853(14) 0.09883(9) 0.76607(13) 0.0172(3) Uani 1 1 d . . .
C3 C 0.57339(16) 0.14965(10) 0.70003(13) 0.0211(3) Uani 1 1 d . . .
H3A H 0.5701 0.1368 0.6307 0.025 Uiso 1 1 calc R . .
C4 C 0.61271(16) 0.21851(10) 0.73401(14) 0.0224(4) Uani 1 1 d . . .
H4A H 0.6331 0.2536 0.6883 0.027 Uiso 1 1 calc R . .
C5 C 0.62138(15) 0.23447(9) 0.83640(13) 0.0197(3) Uani 1 1 d . . .
H5A H 0.6513 0.2806 0.8618 0.024 Uiso 1 1 calc R . .
C6 C 0.58701(14) 0.18406(9) 0.90344(12) 0.0166(3) Uani 1 1 d . . .
C7 C 0.51071(15) 0.02504(9) 0.71844(13) 0.0186(3) Uani 1 1 d . . .
C8 C 0.39990(15) 0.01174(9) 0.65217(13) 0.0187(3) Uani 1 1 d . . .
C9 C 0.38398(17) -0.05320(10) 0.59588(13) 0.0218(4) Uani 1 1 d . . .
H9 H 0.3108 -0.0618 0.5491 0.026 Uiso 1 1 calc R . .
C10 C 0.47417(18) -0.10507(11) 0.60790(15) 0.0275(4) Uani 1 1 d . . .
H10 H 0.4623 -0.1490 0.5696 0.033 Uiso 1 1 calc R . .
C11 C 0.58137(18) -0.09269(11) 0.67579(16) 0.0301(4) Uani 1 1 d . . .
H11 H 0.6415 -0.1291 0.6851 0.036 Uiso 1 1 calc R . .
C12 C 0.60253(17) -0.02755(10) 0.73080(14) 0.0244(4) Uani 1 1 d . . .
C13 C 0.29816(15) 0.06626(9) 0.64105(13) 0.0197(3) Uani 1 1 d . . .
H13A H 0.3221 0.1045 0.6946 0.024 Uiso 1 1 calc R . .
C14 C 0.2767(2) 0.10394(12) 0.53702(16) 0.0320(4) Uani 1 1 d . . .
H14A H 0.3495 0.1293 0.5291 0.048 Uiso 1 1 calc R . .
H14B H 0.2116 0.1392 0.5324 0.048 Uiso 1 1 calc R . .
H14C H 0.2553 0.0675 0.4828 0.048 Uiso 1 1 calc R . .
C15 C 0.18278(17) 0.03106(11) 0.65882(18) 0.0310(4) Uani 1 1 d . . .
H15A H 0.1975 0.0085 0.7267 0.046 Uiso 1 1 calc R . .
H15B H 0.1563 -0.0062 0.6066 0.046 Uiso 1 1 calc R . .
H15C H 0.1208 0.0684 0.6546 0.046 Uiso 1 1 calc R . .
C16 C 0.72463(17) -0.01205(11) 0.79857(16) 0.0310(4) Uani 1 1 d . . .
H16A H 0.7126 0.0244 0.8511 0.037 Uiso 1 1 calc R . .
C17 C 0.78347(19) -0.07880(13) 0.85545(18) 0.0366(5) Uani 1 1 d . . .
H17A H 0.7284 -0.1014 0.8934 0.055 Uiso 1 1 calc R . .
H17B H 0.8565 -0.0641 0.9033 0.055 Uiso 1 1 calc R . .
H17C H 0.8033 -0.1138 0.8062 0.055 Uiso 1 1 calc R . .
C18 C 0.8084(2) 0.02226(15) 0.7366(2) 0.0480(6) Uani 1 1 d . . .
H18A H 0.8822 0.0376 0.7828 0.072 Uiso 1 1 calc R . .
H18B H 0.7696 0.0647 0.6994 0.072 Uiso 1 1 calc R . .
H18C H 0.8271 -0.0135 0.6878 0.072 Uiso 1 1 calc R . .
C19 C 0.62074(15) 0.20690(9) 1.01360(13) 0.0180(3) Uani 1 1 d . . .
C20 C 0.73975(17) 0.19385(10) 1.06483(14) 0.0235(4) Uani 1 1 d . . .
C21 C 0.77890(19) 0.22248(11) 1.16349(15) 0.0305(4) Uani 1 1 d . . .
H21 H 0.8593 0.2155 1.1979 0.037 Uiso 1 1 calc R A 1
C22 C 0.7020(2) 0.26066(11) 1.21106(14) 0.0319(5) Uani 1 1 d . . .
H22 H 0.7293 0.2789 1.2783 0.038 Uiso 1 1 calc R . 1
C23 C 0.5842(2) 0.27247(10) 1.16061(15) 0.0286(4) Uani 1 1 d . . .
H23 H 0.5315 0.2980 1.1944 0.034 Uiso 1 1 calc R B 1
C24 C 0.54287(16) 0.24721(9) 1.06099(13) 0.0210(3) Uani 1 1 d . . .
C25 C 0.41808(17) 0.26555(10) 1.00178(15) 0.0257(4) Uani 1 1 d . . .
H25A H 0.3937 0.2269 0.9489 0.031 Uiso 1 1 calc R . .
C26 C 0.41858(19) 0.33868(11) 0.94602(16) 0.0312(4) Uani 1 1 d . . .
H26A H 0.4763 0.3366 0.9013 0.047 Uiso 1 1 calc R . .
H26B H 0.4409 0.3777 0.9963 0.047 Uiso 1 1 calc R . .
H26C H 0.3388 0.3483 0.9049 0.047 Uiso 1 1 calc R . .
C27 C 0.3251(2) 0.26754(13) 1.0689(2) 0.0442(6) Uani 1 1 d . . .
H27A H 0.3331 0.2239 1.1119 0.066 Uiso 1 1 calc R . .
H27B H 0.2450 0.2691 1.0255 0.066 Uiso 1 1 calc R . .
H27C H 0.3377 0.3110 1.1124 0.066 Uiso 1 1 calc R . .
C28 C 0.82542(17) 0.15009(11) 1.01522(16) 0.0291(4) Uani 1 1 d . . .
H28A H 0.7782 0.1305 0.9494 0.035 Uiso 1 1 calc R . .
C29 C 0.9231(2) 0.19861(13) 0.98855(18) 0.0376(5) Uani 1 1 d . . .
H29A H 0.8865 0.2376 0.9425 0.056 Uiso 1 1 calc R . .
H29B H 0.9752 0.1694 0.9548 0.056 Uiso 1 1 calc R . .
H29C H 0.9701 0.2200 1.0513 0.056 Uiso 1 1 calc R . .
C30 C 0.8774(2) 0.08494(13) 1.0801(2) 0.0460(6) Uani 1 1 d . . .
H30A H 0.8126 0.0523 1.0890 0.069 Uiso 1 1 calc R . .
H30B H 0.9203 0.1019 1.1472 0.069 Uiso 1 1 calc R . .
H30C H 0.9325 0.0587 1.0459 0.069 Uiso 1 1 calc R . .

loop_
_atom_site_aniso_label
_atom_site_aniso_U_11
_atom_site_aniso_U_22
_atom_site_aniso_U_33
_atom_site_aniso_U_23
_atom_site_aniso_U_13
_atom_site_aniso_U_12
Ge1 0.01915(10) 0.01780(10) 0.02699(11) 0.00627(7) 0.00808(7) 0.00078(7)
K1 0.0415(6) 0.0169(2) 0.0198(2) 0.00284(16) 0.0010(2) -0.0089(2)
C1 0.0144(7) 0.0127(7) 0.0192(8) 0.0016(6) 0.0022(6) 0.0000(6)
C2 0.0155(7) 0.0154(8) 0.0199(8) 0.0000(6) 0.0015(6) 0.0002(6)
C3 0.0236(8) 0.0224(9) 0.0173(8) 0.0012(7) 0.0043(6) -0.0015(7)
C4 0.0248(9) 0.0198(8) 0.0227(8) 0.0062(7) 0.0054(7) -0.0032(7)
C5 0.0207(8) 0.0134(8) 0.0246(8) 0.0008(6) 0.0035(7) -0.0028(6)
C6 0.0149(7) 0.0151(8) 0.0191(8) 0.0003(6) 0.0021(6) 0.0007(6)
C7 0.0213(8) 0.0166(8) 0.0182(8) 0.0000(6) 0.0050(6) -0.0013(6)
C8 0.0213(8) 0.0163(8) 0.0183(8) 0.0022(6) 0.0038(6) -0.0007(6)
C9 0.0251(9) 0.0197(8) 0.0197(8) -0.0025(7) 0.0023(7) -0.0027(7)
C10 0.0316(10) 0.0210(9) 0.0293(10) -0.0085(7) 0.0048(8) 0.0005(7)
C11 0.0284(10) 0.0235(10) 0.0367(11) -0.0090(8) 0.0028(8) 0.0067(7)
C12 0.0224(9) 0.0232(9) 0.0261(9) -0.0050(7) 0.0017(7) 0.0023(7)
C13 0.0200(8) 0.0154(8) 0.0224(8) 0.0002(6) 0.0011(6) 0.0000(6)
C14 0.0385(11) 0.0281(10) 0.0282(10) 0.0076(8) 0.0037(8) 0.0070(8)
C15 0.0223(9) 0.0230(9) 0.0470(12) 0.0042(8) 0.0057(8) 0.0001(7)
C16 0.0220(9) 0.0293(10) 0.0375(11) -0.0127(8) -0.0035(8) 0.0061(8)
C17 0.0235(10) 0.0436(12) 0.0408(12) -0.0005(10) 0.0024(9) 0.0083(9)
C18 0.0294(11) 0.0431(14) 0.0655(17) 0.0076(12) -0.0044(11) -0.0100(10)
C19 0.0218(8) 0.0125(7) 0.0185(8) 0.0004(6) 0.0018(6) -0.0030(6)
C20 0.0253(9) 0.0163(8) 0.0260(9) 0.0001(7) -0.0014(7) -0.0012(7)
C21 0.0361(11) 0.0216(9) 0.0270(9) 0.0025(7) -0.0089(8) -0.0052(8)
C22 0.0523(13) 0.0212(9) 0.0182(8) -0.0008(7) -0.0015(8) -0.0098(9)
C23 0.0482(12) 0.0155(8) 0.0244(9) -0.0026(7) 0.0128(8) -0.0033(8)
C24 0.0292(9) 0.0120(7) 0.0224(8) 0.0012(6) 0.0068(7) -0.0015(6)
C25 0.0252(9) 0.0172(9) 0.0357(10) -0.0030(7) 0.0090(8) 0.0022(7)
C26 0.0330(10) 0.0237(10) 0.0344(10) 0.0028(8) 0.0014(8) 0.0048(8)
C27 0.0408(13) 0.0345(12) 0.0649(16) 0.0084(11) 0.0283(12) 0.0119(10)
C28 0.0198(9) 0.0255(9) 0.0382(11) -0.0045(8) -0.0028(8) 0.0004(7)
C29 0.0329(11) 0.0385(12) 0.0409(12) -0.0055(10) 0.0066(9) -0.0060(9)
C30 0.0274(11) 0.0349(12) 0.0755(18) 0.0121(12) 0.0100(11) 0.0074(9)

loop_
_atom_type_symbol
_atom_type_description
_atom_type_scat_dispersion_real
_atom_type_scat_dispersion_imag
_atom_type_scat_source
C C 0.0033 0.0016 'International Tables Vol C Tables 4.2.6.8 and 6.1.1.4'
H H 0.0000 0.0000 'International Tables Vol C Tables 4.2.6.8 and 6.1.1.4'
Ge Ge 0.1547 1.8001 'International Tables Vol C Tables 4.2.6.8 and 6.1.1.4'
K K 0.2009 0.2494 'International Tables Vol C Tables 4.2.6.8 and 6.1.1.4'

loop_
_geom_angle_atom_site_label_1
_geom_angle_atom_site_label_2
_geom_angle_atom_site_label_3
_geom_angle
_geom_angle_site_symmetry_1
_geom_angle_site_symmetry_3
C1 Ge1 Ge1 111.10(5) . 3_657
C1 Ge1 K1 104.62(5) . 3_657
Ge1 Ge1 K1 71.431(18) 3_657 3_657
C1 Ge1 K2 97.93(10) . .
Ge1 Ge1 K2 68.59(9) 3_657 .
K1 Ge1 K2 138.98(7) 3_657 .
C1 Ge1 K2 98.27(10) . 3_657
Ge1 Ge1 K2 65.34(9) 3_657 3_657
K1 Ge1 K2 10.65(10) 3_657 3_657
K2 Ge1 K2 133.93(5) . 3_657
C1 Ge1 K1 92.02(5) . .
Ge1 Ge1 K1 62.796(16) 3_657 .
K1 Ge1 K1 134.227(9) 3_657 .
K2 Ge1 K1 10.34(11) . .
K2 Ge1 K1 127.35(9) 3_657 .
C1 Ge1 H1 97.9(8) . .
Ge1 Ge1 H1 97.3(8) 3_657 .
K1 Ge1 H1 157.2(8) 3_657 .
K2 Ge1 H1 30.6(8) . .
K2 Ge1 H1 159.7(8) 3_657 .
K1 Ge1 H1 39.7(8) . .
C20 K1 C8 152.63(7) . 3_657
C20 K1 C21 27.16(5) . .
C8 K1 C21 134.15(6) 3_657 .
C20 K1 C19 27.25(5) . .
C8 K1 C19 177.38(5) 3_657 .
C21 K1 C19 47.19(5) . .
C20 K1 C9 140.69(6) . 3_657
C8 K1 C9 26.76(5) 3_657 3_657
C21 K1 C9 114.46(5) . 3_657
C19 K1 C9 155.81(5) . 3_657
C20 K1 C7 167.63(6) . 3_657
C8 K1 C7 26.64(4) 3_657 3_657
C21 K1 C7 160.34(5) . 3_657
C19 K1 C7 152.27(6) . 3_657
C9 K1 C7 46.46(5) 3_657 3_657
C20 K1 C10 138.34(5) . 3_657
C8 K1 C10 46.56(5) 3_657 3_657
C21 K1 C10 112.54(6) . 3_657
C19 K1 C10 135.91(6) . 3_657
C9 K1 C10 26.03(5) 3_657 3_657
C7 K1 C10 53.42(5) 3_657 3_657
C20 K1 C22 46.80(5) . .
C8 K1 C22 128.55(5) 3_657 .
C21 K1 C22 25.87(6) . .
C19 K1 C22 53.81(5) . .
C9 K1 C22 102.59(5) 3_657 .
C7 K1 C22 145.18(6) 3_657 .
C10 K1 C22 91.75(6) 3_657 .
C20 K1 C11 146.36(6) . 3_657
C8 K1 C11 53.82(5) 3_657 3_657
C21 K1 C11 128.56(6) . 3_657
C19 K1 C11 127.80(6) . 3_657
C9 K1 C11 45.54(5) 3_657 3_657
C7 K1 C11 45.43(5) 3_657 3_657
C10 K1 C11 25.49(5) 3_657 3_657
C22 K1 C11 103.42(6) . 3_657
C20 K1 C24 46.89(5) . .
C8 K1 C24 156.08(6) 3_657 .
C21 K1 C24 53.70(5) . .
C19 K1 C24 26.03(5) . .
C9 K1 C24 134.11(6) 3_657 .
C7 K1 C24 140.05(7) 3_657 .
C10 K1 C24 110.53(6) 3_657 .
C22 K1 C24 45.25(5) . .
C11 K1 C24 102.72(6) 3_657 .
C20 K1 C12 160.83(6) . 3_657
C8 K1 C12 46.51(5) 3_657 3_657
C21 K1 C12 153.89(6) . 3_657
C19 K1 C12 133.75(6) . 3_657
C9 K1 C12 53.54(5) 3_657 3_657
C7 K1 C12 25.96(5) 3_657 3_657
C10 K1 C12 45.30(5) 3_657 3_657
C22 K1 C12 128.27(6) . 3_657
C11 K1 C12 25.49(5) 3_657 3_657
C24 K1 C12 114.83(6) . 3_657
C20 K1 C23 54.03(5) . .
C8 K1 C23 137.09(5) 3_657 .
C21 K1 C23 45.45(6) . .
C19 K1 C23 45.52(5) . .
C9 K1 C23 111.14(5) 3_657 .
C7 K1 C23 137.54(7) 3_657 .
C10 K1 C23 91.19(6) 3_657 .
C22 K1 C23 25.46(6) . .
C11 K1 C23 92.33(6) 3_657 .
C24 K1 C23 25.33(5) . .
C12 K1 C23 112.92(6) 3_657 .
C20 K1 H1 87.9(5) . .
C8 K1 H1 116.6(5) 3_657 .
C21 K1 H1 109.0(5) . .
C19 K1 H1 62.4(5) . .
C9 K1 H1 128.7(5) 3_657 .
C7 K1 H1 90.0(5) 3_657 .
C10 K1 H1 111.1(5) 3_657 .
C22 K1 H1 104.9(5) . .
C11 K1 H1 86.0(5) 3_657 .
C24 K1 H1 59.8(5) . .
C12 K1 H1 75.5(5) 3_657 .
C23 K1 H1 81.4(4) . .
C11 K2 C12 29.71(8) 3_657 3_657
C11 K2 C10 28.58(7) 3_657 3_657
C12 K2 C10 51.01(10) 3_657 3_657
C11 K2 C7 50.65(10) 3_657 3_657
C12 K2 C7 28.53(7) 3_657 3_657
C10 K2 C7 57.52(9) 3_657 3_657
C11 K2 C24 119.4(2) 3_657 .
C12 K2 C24 135.5(3) 3_657 .
C10 K2 C24 122.26(16) 3_657 .
C7 K2 C24 162.7(3) 3_657 .
C11 K2 C9 48.98(8) 3_657 3_657
C12 K2 C9 57.54(9) 3_657 3_657
C10 K2 C9 26.93(6) 3_657 3_657
C7 K2 C9 47.73(7) 3_657 3_657
C24 K2 C9 140.69(14) . 3_657
C11 K2 C8 57.68(9) 3_657 3_657
C12 K2 C8 49.45(8) 3_657 3_657
C10 K2 C8 48.08(8) 3_657 3_657
C7 K2 C8 27.09(6) 3_657 3_657
C24 K2 C8 166.66(17) . 3_657
C9 K2 C8 26.51(6) 3_657 3_657
C11 K2 C23 104.96(17) 3_657 .
C12 K2 C23 131.3(2) 3_657 .
C10 K2 C23 98.52(13) 3_657 .
C7 K2 C23 154.91(19) 3_657 .
C24 K2 C23 26.43(6) . .
C9 K2 C23 114.27(13) 3_657 .
C8 K2 C23 140.42(15) 3_657 .
C11 K2 C19 145.6(2) 3_657 .
C12 K2 C19 152.8(3) 3_657 .
C10 K2 C19 143.79(15) 3_657 .
C7 K2 C19 158.69(15) 3_657 .
C24 K2 C19 26.34(6) . .
C9 K2 C19 148.5(2) 3_657 .
C8 K2 C19 155.3(3) 3_657 .
C23 K2 C19 45.81(7) . .
C11 K2 C22 111.59(14) 3_657 .
C12 K2 C22 141.29(17) 3_657 .
C10 K2 C22 93.74(12) 3_657 .
C7 K2 C22 147.20(16) 3_657 .
C24 K2 C22 45.18(7) . .
C9 K2 C22 99.47(13) 3_657 .
C8 K2 C22 122.05(17) 3_657 .
C23 K2 C22 25.21(6) . .
C19 K2 C22 51.77(8) . .
C11 K2 C20 154.81(15) 3_657 .
C12 K2 C20 175.27(15) 3_657 .
C10 K2 C20 133.54(18) 3_657 .
C7 K2 C20 149.7(2) 3_657 .
C24 K2 C20 45.24(8) . .
C9 K2 C20 125.6(2) 3_657 .
C8 K2 C20 131.3(2) 3_657 .
C23 K2 C20 51.97(9) . .
C19 K2 C20 25.22(6) . .
C22 K2 C20 43.31(8) . .
C11 K2 Ge1 116.5(2) 3_657 .
C12 K2 Ge1 93.21(16) 3_657 .
C10 K2 Ge1 143.8(2) 3_657 .
C7 K2 Ge1 94.48(12) 3_657 .
C24 K2 Ge1 77.29(10) . .
C9 K2 Ge1 141.65(14) 3_657 .
C8 K2 Ge1 115.94(12) 3_657 .
C23 K2 Ge1 103.64(12) . .
C19 K2 Ge1 66.47(8) . .
C22 K2 Ge1 118.00(12) . .
C20 K2 Ge1 82.39(10) . .
C11 K2 H1 106.2(6) 3_657 .
C12 K2 H1 90.7(6) 3_657 .
C10 K2 H1 134.6(6) 3_657 .
C7 K2 H1 102.0(6) 3_657 .
C24 K2 H1 65.3(6) . .
C9 K2 H1 147.8(6) 3_657 .
C8 K2 H1 127.8(6) 3_657 .
C23 K2 H1 89.9(6) . .
C19 K2 H1 63.7(6) . .
C22 K2 H1 110.1(6) . .
C20 K2 H1 85.7(6) . .
Ge1 K2 H1 20.9(5) . .
C2 C1 C6 114.35(15) . .
C2 C1 Ge1 119.18(12) . .
C6 C1 Ge1 124.62(12) . .
C3 C2 C1 122.56(15) . .
C3 C2 C7 113.43(15) . .
C1 C2 C7 123.86(15) . .
C4 C3 C2 121.18(16) . .
C4 C3 H3A 119.4 . .
C2 C3 H3A 119.4 . .
C5 C4 C3 117.98(16) . .
C5 C4 H4A 121.0 . .
C3 C4 H4A 121.0 . .
C4 C5 C6 121.40(16) . .
C4 C5 H5A 119.3 . .
C6 C5 H5A 119.3 . .
C5 C6 C1 122.22(15) . .
C5 C6 C19 113.16(14) . .
C1 C6 C19 124.20(15) . .
C8 C7 C12 120.43(16) . .
C8 C7 C2 120.42(15) . .
C12 C7 C2 118.67(15) . .
C8 C7 K2 81.63(16) . 3_657
C12 C7 K2 68.66(18) . 3_657
C2 C7 K2 127.59(13) . 3_657
C8 C7 K1 73.29(10) . 3_657
C12 C7 K1 80.23(11) . 3_657
C2 C7 K1 124.40(11) . 3_657
K2 C7 K1 11.70(13) 3_657 3_657
C9 C8 C7 118.98(16) . .
C9 C8 C13 119.74(15) . .
C7 C8 C13 121.28(15) . .
C9 C8 K1 77.80(10) . 3_657
C7 C8 K1 80.07(10) . 3_657
C13 C8 K1 112.10(11) . 3_657
C9 C8 K2 76.16(12) . 3_657
C7 C8 K2 71.28(15) . 3_657
C13 C8 K2 123.42(17) . 3_657
K1 C8 K2 11.99(12) 3_657 3_657
C10 C9 C8 120.68(17) . .
C10 C9 K1 80.05(11) . 3_657
C8 C9 K1 75.44(10) . 3_657
C10 C9 K2 69.52(16) . 3_657
C8 C9 K2 77.33(12) . 3_657
K1 C9 K2 12.00(12) 3_657 3_657
C10 C9 H9 119.7 . .
C8 C9 H9 119.7 . .
K1 C9 H9 115.4 3_657 .
K2 C9 H9 125.1 3_657 .
C11 C10 C9 119.98(17) . .
C11 C10 K2 68.57(18) . 3_657
C9 C10 K2 83.55(17) . 3_657
C11 C10 K1 78.96(12) . 3_657
C9 C10 K1 73.91(11) . 3_657
K2 C10 K1 11.27(13) 3_657 3_657
C11 C10 H10 120.0 . .
C9 C10 H10 120.0 . .
K2 C10 H10 118.5 3_657 .
K1 C10 H10 117.9 3_657 .
C10 C11 C12 121.19(18) . .
C10 C11 K2 82.85(18) . 3_657
C12 C11 K2 77.39(15) . 3_657
C10 C11 K1 75.55(12) . 3_657
C12 C11 K1 77.99(12) . 3_657
K2 C11 K1 8.56(12) 3_657 3_657
C10 C11 H11 119.4 . .
C12 C11 H11 119.4 . .
K2 C11 H11 110.4 3_657 .
K1 C11 H11 117.8 3_657 .
C11 C12 C7 118.67(17) . .
C11 C12 C16 120.58(17) . .
C7 C12 C16 120.68(16) . .
C11 C12 K2 72.90(15) . 3_657
C7 C12 K2 82.81(17) . 3_657
C16 C12 K2 116.93(17) . 3_657
C11 C12 K1 76.52(12) . 3_657
C7 C12 K1 73.81(11) . 3_657
C16 C12 K1 122.81(13) . 3_657
K2 C12 K1 9.17(12) 3_657 3_657
C8 C13 C14 111.28(15) . .
C8 C13 C15 112.02(15) . .
C14 C13 C15 110.55(16) . .
C8 C13 H13A 107.6 . .
C14 C13 H13A 107.6 . .
C15 C13 H13A 107.6 . .
C13 C14 H14A 109.5 . .
C13 C14 H14B 109.5 . .
H14A C14 H14B 109.5 . .
C13 C14 H14C 109.5 . .
H14A C14 H14C 109.5 . .
H14B C14 H14C 109.5 . .
C13 C15 H15A 109.5 . .
C13 C15 H15B 109.5 . .
H15A C15 H15B 109.5 . .
C13 C15 H15C 109.5 . .
H15A C15 H15C 109.5 . .
H15B C15 H15C 109.5 . .
C17 C16 C12 113.70(17) . .
C17 C16 C18 109.86(18) . .
C12 C16 C18 110.87(18) . .
C17 C16 H16A 107.4 . .
C12 C16 H16A 107.4 . .
C18 C16 H16A 107.4 . .
C16 C17 H17A 109.5 . .
C16 C17 H17B 109.5 . .
H17A C17 H17B 109.5 . .
C16 C17 H17C 109.5 . .
H17A C17 H17C 109.5 . .
H17B C17 H17C 109.5 . .
C16 C18 H18A 109.5 . .
C16 C18 H18B 109.5 . .
H18A C18 H18B 109.5 . .
C16 C18 H18C 109.5 . .
H18A C18 H18C 109.5 . .
H18B C18 H18C 109.5 . .
C24 C19 C20 120.60(16) . .
C24 C19 C6 122.00(15) . .
C20 C19 C6 116.98(15) . .
C24 C19 K1 82.69(10) . .
C20 C19 K1 73.20(10) . .
C6 C19 K1 121.02(10) . .
C24 C19 K2 73.20(15) . .
C20 C19 K2 84.29(17) . .
C6 C19 K2 119.84(13) . .
K1 C19 K2 11.74(11) . .
C21 C20 C19 118.67(18) . .
C21 C20 C28 119.83(17) . .
C19 C20 C28 121.50(16) . .
C21 C20 K1 78.93(12) . .
C19 C20 K1 79.55(11) . .
C28 C20 K1 111.72(12) . .
C21 C20 K2 80.79(14) . .
C19 C20 K2 70.49(15) . .
C28 C20 K2 119.32(15) . .
K1 C20 K2 9.82(9) . .
C22 C21 C20 120.84(19) . .
C22 C21 K1 81.51(13) . .
C20 C21 K1 73.92(11) . .
C22 C21 K2 73.39(15) . .
C20 C21 K2 74.96(13) . .
K1 C21 K2 9.49(9) . .
C22 C21 H21 119.6 . .
C20 C21 H21 119.6 . .
K1 C21 H21 115.5 . .
K2 C21 H21 123.5 . .
C21 C22 C23 120.15(18) . .
C21 C22 K1 72.62(11) . .
C23 C22 K1 79.80(11) . .
C21 C22 K2 82.68(17) . .
C23 C22 K2 69.90(16) . .
K1 C22 K2 11.19(11) . .
C21 C22 H22 119.9 . .
C23 C22 H22 119.9 . .
K1 C22 H22 118.5 . .
K2 C22 H22 118.2 . .
C22 C23 C24 120.83(19) . .
C22 C23 K2 84.89(18) . .
C24 C23 K2 75.27(13) . .
C22 C23 K1 74.74(11) . .
C24 C23 K1 76.86(10) . .
K2 C23 K1 11.46(12) . .
C22 C23 H23 119.6 . .
C24 C23 H23 119.6 . .
K2 C23 H23 110.3 . .
K1 C23 H23 119.8 . .
C23 C24 C19 118.85(17) . .
C23 C24 C25 121.26(17) . .
C19 C24 C25 119.83(15) . .
C23 C24 K2 78.30(13) . .
C19 C24 K2 80.47(15) . .
C25 C24 K2 113.76(18) . .
C23 C24 K1 77.82(11) . .
C19 C24 K1 71.28(10) . .
C25 C24 K1 123.97(11) . .
K2 C24 K1 11.45(12) . .
C24 C25 C27 113.18(18) . .
C24 C25 C26 110.38(15) . .
C27 C25 C26 109.68(16) . .
C24 C25 H25A 107.8 . .
C27 C25 H25A 107.8 . .
C26 C25 H25A 107.8 . .
C25 C26 H26A 109.5 . .
C25 C26 H26B 109.5 . .
H26A C26 H26B 109.5 . .
C25 C26 H26C 109.5 . .
H26A C26 H26C 109.5 . .
H26B C26 H26C 109.5 . .
C25 C27 H27A 109.5 . .
C25 C27 H27B 109.5 . .
H27A C27 H27B 109.5 . .
C25 C27 H27C 109.5 . .
H27A C27 H27C 109.5 . .
H27B C27 H27C 109.5 . .
C20 C28 C30 112.16(19) . .
C20 C28 C29 111.26(17) . .
C30 C28 C29 111.83(17) . .
C20 C28 H28A 107.1 . .
C30 C28 H28A 107.1 . .
C29 C28 H28A 107.1 . .
C28 C29 H29A 109.5 . .
C28 C29 H29B 109.5 . .
H29A C29 H29B 109.5 . .
C28 C29 H29C 109.5 . .
H29A C29 H29C 109.5 . .
H29B C29 H29C 109.5 . .
C28 C30 H30A 109.5 . .
C28 C30 H30B 109.5 . .
H30A C30 H30B 109.5 . .
C28 C30 H30C 109.5 . .
H30A C30 H30C 109.5 . .
H30B C30 H30C 109.5 . .

loop_
_geom_bond_atom_site_label_1
_geom_bond_atom_site_label_2
_geom_bond_distance
_geom_bond_site_symmetry_2
Ge1 C1 2.0648(16) .
Ge1 Ge1 2.6468(4) 3_657
Ge1 K1 3.2850(6) 3_657
Ge1 K2 3.340(4) .
Ge1 K2 3.422(4) 3_657
Ge1 K1 3.5013(7) .
Ge1 H1 1.522(15) .
K1 C20 2.957(2) .
K1 C8 3.0143(17) 3_657
K1 C21 3.020(2) .
K1 C19 3.0374(17) .
K1 C9 3.0440(19) 3_657
K1 C7 3.1000(18) 3_657
K1 C10 3.120(2) 3_657
K1 C22 3.130(2) .
K1 C11 3.163(2) 3_657
K1 C24 3.1810(18) .
K1 C12 3.181(2) 3_657
K1 C23 3.193(2) .
K1 H1 2.53(2) .
K2 C11 2.698(6) 3_657
K2 C12 2.755(6) 3_657
K2 C10 2.876(4) 3_657
K2 C7 2.935(4) 3_657
K2 C24 3.037(4) .
K2 C9 3.051(4) 3_657
K2 C8 3.065(4) 3_657
K2 C23 3.075(4) .
K2 C19 3.128(4) .
K2 C22 3.261(5) .
K2 C20 3.302(6) .
K2 H1 2.17(2) .
C1 C2 1.420(2) .
C1 C6 1.424(2) .
C2 C3 1.399(2) .
C2 C7 1.504(2) .
C3 C4 1.388(3) .
C3 H3A 0.9500 .
C4 C5 1.383(3) .
C4 H4A 0.9500 .
C5 C6 1.401(2) .
C5 H5A 0.9500 .
C6 C19 1.503(2) .
C7 C8 1.411(2) .
C7 C12 1.413(2) .
C7 K2 2.935(4) 3_657
C7 K1 3.1000(18) 3_657
C8 C9 1.402(2) .
C8 C13 1.521(2) .
C8 K1 3.0143(17) 3_657
C8 K2 3.065(4) 3_657
C9 C10 1.390(3) .
C9 K1 3.0440(19) 3_657
C9 K2 3.051(4) 3_657
C9 H9 0.9500 .
C10 C11 1.387(3) .
C10 K2 2.876(4) 3_657
C10 K1 3.120(2) 3_657
C10 H10 0.9500 .
C11 C12 1.399(3) .
C11 K2 2.698(6) 3_657
C11 K1 3.163(2) 3_657
C11 H11 0.9500 .
C12 C16 1.528(3) .
C12 K2 2.755(6) 3_657
C12 K1 3.181(2) 3_657
C13 C14 1.527(3) .
C13 C15 1.534(3) .
C13 H13A 1.0000 .
C14 H14A 0.9800 .
C14 H14B 0.9800 .
C14 H14C 0.9800 .
C15 H15A 0.9800 .
C15 H15B 0.9800 .
C15 H15C 0.9800 .
C16 C17 1.525(3) .
C16 C18 1.529(3) .
C16 H16A 1.0000 .
C17 H17A 0.9800 .
C17 H17B 0.9800 .
C17 H17C 0.9800 .
C18 H18A 0.9800 .
C18 H18B 0.9800 .
C18 H18C 0.9800 .
C19 C24 1.407(2) .
C19 C20 1.414(2) .
C20 C21 1.405(3) .
C20 C28 1.523(3) .
C21 C22 1.381(3) .
C21 H21 0.9500 .
C22 C23 1.395(3) .
C22 H22 0.9500 .
C23 C24 1.397(3) .
C23 H23 0.9500 .
C24 C25 1.522(3) .
C25 C27 1.529(3) .
C25 C26 1.537(3) .
C25 H25A 1.0000 .
C26 H26A 0.9800 .
C26 H26B 0.9800 .
C26 H26C 0.9800 .
C27 H27A 0.9800 .
C27 H27B 0.9800 .
C27 H27C 0.9800 .
C28 C30 1.525(3) .
C28 C29 1.530(3) .
C28 H28A 1.0000 .
C29 H29A 0.9800 .
C29 H29B 0.9800 .
C29 H29C 0.9800 .
C30 H30A 0.9800 .
C30 H30B 0.9800 .
C30 H30C 0.9800 .

loop_
_geom_torsion_atom_site_label_1
_geom_torsion_atom_site_label_2
_geom_torsion_atom_site_label_3
_geom_torsion_atom_site_label_4
_geom_torsion
_geom_torsion_site_symmetry_1
_geom_torsion_site_symmetry_4
C1 Ge1 K2 C11 156.59(16) . 3_657
Ge1 Ge1 K2 C11 -93.79(15) 3_657 3_657
K1 Ge1 K2 C11 -80.1(2) 3_657 3_657
K2 Ge1 K2 C11 -93.79(15) 3_657 3_657
K1 Ge1 K2 C11 -147.8(5) . 3_657
C1 Ge1 K2 C12 175.82(13) . 3_657
Ge1 Ge1 K2 C12 -74.56(11) 3_657 3_657
K1 Ge1 K2 C12 -60.9(2) 3_657 3_657
K2 Ge1 K2 C12 -74.56(11) 3_657 3_657
K1 Ge1 K2 C12 -128.6(4) . 3_657
C1 Ge1 K2 C10 168.0(3) . 3_657
Ge1 Ge1 K2 C10 -82.3(3) 3_657 3_657
K1 Ge1 K2 C10 -68.7(4) 3_657 3_657
K2 Ge1 K2 C10 -82.3(3) 3_657 3_657
K1 Ge1 K2 C10 -136.4(6) . 3_657
C1 Ge1 K2 C7 -155.61(15) . 3_657
Ge1 Ge1 K2 C7 -45.99(12) 3_657 3_657
K1 Ge1 K2 C7 -32.3(3) 3_657 3_657
K2 Ge1 K2 C7 -45.99(12) 3_657 3_657
K1 Ge1 K2 C7 -100.0(4) . 3_657
C1 Ge1 K2 C24 39.84(14) . .
Ge1 Ge1 K2 C24 149.46(16) 3_657 .
K1 Ge1 K2 C24 163.10(5) 3_657 .
K2 Ge1 K2 C24 149.46(16) 3_657 .
K1 Ge1 K2 C24 95.4(4) . .
C1 Ge1 K2 C9 -146.9(4) . 3_657
Ge1 Ge1 K2 C9 -37.3(4) 3_657 3_657
K1 Ge1 K2 C9 -23.6(5) 3_657 3_657
K2 Ge1 K2 C9 -37.3(4) 3_657 3_657
K1 Ge1 K2 C9 -91.3(5) . 3_657
C1 Ge1 K2 C8 -138.3(2) . 3_657
Ge1 Ge1 K2 C8 -28.73(18) 3_657 3_657
K1 Ge1 K2 C8 -15.1(3) 3_657 3_657
K2 Ge1 K2 C8 -28.73(18) 3_657 3_657
K1 Ge1 K2 C8 -82.8(4) . 3_657
C1 Ge1 K2 C23 41.9(2) . .
Ge1 Ge1 K2 C23 151.5(2) 3_657 .
K1 Ge1 K2 C23 165.14(8) 3_657 .
K2 Ge1 K2 C23 151.5(2) 3_657 .
K1 Ge1 K2 C23 97.5(4) . .
C1 Ge1 K2 C19 14.51(12) . .
Ge1 Ge1 K2 C19 124.12(13) 3_657 .
K1 Ge1 K2 C19 137.76(6) 3_657 .
K2 Ge1 K2 C19 124.12(13) 3_657 .
K1 Ge1 K2 C19 70.1(4) . .
C1 Ge1 K2 C22 19.6(2) . .
Ge1 Ge1 K2 C22 129.2(3) 3_657 .
K1 Ge1 K2 C22 142.87(13) 3_657 .
K2 Ge1 K2 C22 129.2(3) 3_657 .
K1 Ge1 K2 C22 75.2(4) . .
C1 Ge1 K2 C20 -5.89(12) . .
Ge1 Ge1 K2 C20 103.73(13) 3_657 .
K1 Ge1 K2 C20 117.37(8) 3_657 .
K2 Ge1 K2 C20 103.73(13) 3_657 .
K1 Ge1 K2 C20 49.7(3) . .
Ge1 Ge1 C1 C2 96.25(12) 3_657 .
K1 Ge1 C1 C2 20.85(13) 3_657 .
K2 Ge1 C1 C2 166.29(16) . .
K2 Ge1 C1 C2 29.57(17) 3_657 .
K1 Ge1 C1 C2 157.77(12) . .
Ge1 Ge1 C1 C6 -100.13(13) 3_657 .
K1 Ge1 C1 C6 -175.53(12) 3_657 .
K2 Ge1 C1 C6 -30.08(18) . .
K2 Ge1 C1 C6 -166.81(17) 3_657 .
K1 Ge1 C1 C6 -38.60(13) . .
C6 C1 C2 C3 -5.6(2) . .
Ge1 C1 C2 C3 159.67(13) . .
C6 C1 C2 C7 169.63(15) . .
Ge1 C1 C2 C7 -25.1(2) . .
C1 C2 C3 C4 1.5(3) . .
C7 C2 C3 C4 -174.11(16) . .
C2 C3 C4 C5 2.7(3) . .
C3 C4 C5 C6 -2.6(3) . .
C4 C5 C6 C1 -1.8(3) . .
C4 C5 C6 C19 171.07(16) . .
C2 C1 C6 C5 5.7(2) . .
Ge1 C1 C6 C5 -158.63(13) . .
C2 C1 C6 C19 -166.38(15) . .
Ge1 C1 C6 C19 29.3(2) . .
C3 C2 C7 C8 -79.5(2) . .
C1 C2 C7 C8 104.9(2) . .
C3 C2 C7 C12 92.6(2) . .
C1 C2 C7 C12 -83.0(2) . .
C3 C2 C7 K2 176.7(2) . 3_657
C1 C2 C7 K2 1.1(3) . 3_657
C3 C2 C7 K1 -169.36(12) . 3_657
C1 C2 C7 K1 15.0(2) . 3_657
C12 C7 C8 C9 -2.4(3) . .
C2 C7 C8 C9 169.49(16) . .
K2 C7 C8 C9 -61.56(19) 3_657 .
K1 C7 C8 C9 -69.99(15) 3_657 .
C12 C7 C8 C13 177.47(16) . .
C2 C7 C8 C13 -10.6(2) . .
K2 C7 C8 C13 118.34(19) 3_657 .
K1 C7 C8 C13 109.91(16) 3_657 .
C12 C7 C8 K1 67.56(16) . 3_657
C2 C7 C8 K1 -120.52(15) . 3_657
K2 C7 C8 K1 8.43(10) 3_657 3_657
C12 C7 C8 K2 59.13(19) . 3_657
C2 C7 C8 K2 -128.95(19) . 3_657
K1 C7 C8 K2 -8.43(10) 3_657 3_657
C7 C8 C9 C10 2.4(3) . .
C13 C8 C9 C10 -177.45(17) . .
K1 C8 C9 C10 -68.80(17) 3_657 .
K2 C8 C9 C10 -56.6(2) 3_657 .
C7 C8 C9 K1 71.25(15) . 3_657
C13 C8 C9 K1 -108.65(15) . 3_657
K2 C8 C9 K1 12.19(12) 3_657 3_657
C7 C8 C9 K2 59.1(2) . 3_657
C13 C8 C9 K2 -120.8(2) . 3_657
K1 C8 C9 K2 -12.19(12) 3_657 3_657
C8 C9 C10 C11 -0.3(3) . .
K1 C9 C10 C11 -66.64(19) 3_657 .
K2 C9 C10 C11 -60.7(2) 3_657 .
C8 C9 C10 K2 60.4(2) . 3_657
K1 C9 C10 K2 -5.96(10) 3_657 3_657
C8 C9 C10 K1 66.37(16) . 3_657
K2 C9 C10 K1 5.96(10) 3_657 3_657
C9 C10 C11 C12 -2.0(3) . .
K2 C10 C11 C12 -70.5(2) 3_657 .
K1 C10 C11 C12 -66.0(2) 3_657 .
C9 C10 C11 K2 68.5(2) . 3_657
K1 C10 C11 K2 4.56(9) 3_657 3_657
C9 C10 C11 K1 63.99(18) . 3_657
K2 C10 C11 K1 -4.56(9) 3_657 3_657
C10 C11 C12 C7 2.0(3) . .
K2 C11 C12 C7 -71.5(2) 3_657 .
K1 C11 C12 C7 -62.75(17) 3_657 .
C10 C11 C12 C16 -174.9(2) . .
K2 C11 C12 C16 111.6(2) 3_657 .
K1 C11 C12 C16 120.37(18) 3_657 .
C10 C11 C12 K2 73.5(2) . 3_657
K1 C11 C12 K2 8.74(13) 3_657 3_657
C10 C11 C12 K1 64.7(2) . 3_657
K2 C11 C12 K1 -8.74(13) 3_657 3_657
C8 C7 C12 C11 0.3(3) . .
C2 C7 C12 C11 -171.80(18) . .
K2 C7 C12 C11 66.00(19) 3_657 .
K1 C7 C12 C11 64.19(18) 3_657 .
C8 C7 C12 C16 177.13(18) . .
C2 C7 C12 C16 5.1(3) . .
K2 C7 C12 C16 -117.1(2) 3_657 .
K1 C7 C12 C16 -118.94(18) 3_657 .
C8 C7 C12 K2 -65.74(18) . 3_657
C2 C7 C12 K2 122.20(17) . 3_657
K1 C7 C12 K2 -1.81(9) 3_657 3_657
C8 C7 C12 K1 -63.93(15) . 3_657
C2 C7 C12 K1 124.01(15) . 3_657
K2 C7 C12 K1 1.81(9) 3_657 3_657
C9 C8 C13 C14 -71.1(2) . .
C7 C8 C13 C14 108.98(19) . .
K1 C8 C13 C14 -159.37(12) 3_657 .
K2 C8 C13 C14 -163.83(16) 3_657 .
C9 C8 C13 C15 53.2(2) . .
C7 C8 C13 C15 -126.69(18) . .
K1 C8 C13 C15 -35.04(17) 3_657 .
K2 C8 C13 C15 -39.5(2) 3_657 .
C11 C12 C16 C17 -38.2(3) . .
C7 C12 C16 C17 145.00(19) . .
K2 C12 C16 C17 47.1(2) 3_657 .
K1 C12 C16 C17 55.2(2) 3_657 .
C11 C12 C16 C18 86.2(2) . .
C7 C12 C16 C18 -90.6(2) . .
K2 C12 C16 C18 171.42(19) 3_657 .
K1 C12 C16 C18 179.54(14) 3_657 .
C5 C6 C19 C24 91.5(2) . .
C1 C6 C19 C24 -95.8(2) . .
C5 C6 C19 C20 -81.07(19) . .
C1 C6 C19 C20 91.6(2) . .
C5 C6 C19 K1 -166.92(12) . .
C1 C6 C19 K1 5.8(2) . .
C5 C6 C19 K2 179.52(19) . .
C1 C6 C19 K2 -7.8(3) . .
C20 K1 C19 C24 -125.08(15) . .
C8 K1 C19 C24 145.0(14) 3_657 .
C21 K1 C19 C24 -93.32(12) . .
C9 K1 C19 C24 -46.5(2) 3_657 .
C7 K1 C19 C24 81.90(16) 3_657 .
C10 K1 C19 C24 -15.16(14) 3_657 .
C22 K1 C19 C24 -60.67(11) . .
C11 K1 C19 C24 17.57(12) 3_657 .
C12 K1 C19 C24 50.54(12) 3_657 .
C23 K1 C19 C24 -28.83(10) . .
C8 K1 C19 C20 -90.0(15) 3_657 .
C21 K1 C19 C20 31.76(10) . .
C9 K1 C19 C20 78.5(2) 3_657 .
C7 K1 C19 C20 -153.02(14) 3_657 .
C10 K1 C19 C20 109.92(12) 3_657 .
C22 K1 C19 C20 64.41(11) . .
C11 K1 C19 C20 142.66(10) 3_657 .
C24 K1 C19 C20 125.08(15) . .
C12 K1 C19 C20 175.62(10) 3_657 .
C23 K1 C19 C20 96.25(12) . .
C20 K1 C19 C6 111.81(17) . .
C8 K1 C19 C6 21.8(15) 3_657 .
C21 K1 C19 C6 143.57(16) . .
C9 K1 C19 C6 -169.66(16) 3_657 .
C7 K1 C19 C6 -41.2(2) 3_657 .
C10 K1 C19 C6 -138.27(12) 3_657 .
C22 K1 C19 C6 176.22(15) . .
C11 K1 C19 C6 -105.53(13) 3_657 .
C24 K1 C19 C6 -123.11(18) . .
C12 K1 C19 C6 -72.57(15) 3_657 .
C23 K1 C19 C6 -151.94(16) . .
C20 K1 C19 K2 -160.5(4) . .
C8 K1 C19 K2 109.6(15) 3_657 .
C21 K1 C19 K2 -128.7(4) . .
C9 K1 C19 K2 -81.9(4) 3_657 .
C7 K1 C19 K2 46.5(4) 3_657 .
C10 K1 C19 K2 -50.5(4) 3_657 .
C22 K1 C19 K2 -96.1(4) . .
C11 K1 C19 K2 -17.8(4) 3_657 .
C24 K1 C19 K2 -35.4(4) . .
C12 K1 C19 K2 15.2(4) 3_657 .
C23 K1 C19 K2 -64.2(4) . .
C11 K2 C19 C24 6.7(3) 3_657 .
C12 K2 C19 C24 65.4(4) 3_657 .
C10 K2 C19 C24 -43.8(4) 3_657 .
C7 K2 C19 C24 137.9(8) 3_657 .
C9 K2 C19 C24 -92.5(4) 3_657 .
C8 K2 C19 C24 -148.9(4) 3_657 .
C23 K2 C19 C24 -31.64(11) . .
C22 K2 C19 C24 -64.45(11) . .
C20 K2 C19 C24 -124.37(16) . .
Ge1 K2 C19 C24 109.80(14) . .
C11 K2 C19 C20 131.1(4) 3_657 .
C12 K2 C19 C20 -170.3(4) 3_657 .
C10 K2 C19 C20 80.6(5) 3_657 .
C7 K2 C19 C20 -97.7(8) 3_657 .
C24 K2 C19 C20 124.37(16) . .
C9 K2 C19 C20 31.9(4) 3_657 .
C8 K2 C19 C20 -24.6(4) 3_657 .
C23 K2 C19 C20 92.72(13) . .
C22 K2 C19 C20 59.91(12) . .
Ge1 K2 C19 C20 -125.83(13) . .
C11 K2 C19 C6 -111.0(3) 3_657 .
C12 K2 C19 C6 -52.3(5) 3_657 .
C10 K2 C19 C6 -161.5(4) 3_657 .
C7 K2 C19 C6 20.2(9) 3_657 .
C24 K2 C19 C6 -117.70(18) . .
C9 K2 C19 C6 149.8(3) 3_657 .
C8 K2 C19 C6 93.3(4) 3_657 .
C23 K2 C19 C6 -149.35(15) . .
C22 K2 C19 C6 177.84(15) . .
C20 K2 C19 C6 117.93(19) . .
Ge1 K2 C19 C6 -7.90(19) . .
C11 K2 C19 K1 149.9(6) 3_657 .
C12 K2 C19 K1 -151.5(7) 3_657 .
C10 K2 C19 K1 99.4(6) 3_657 .
C7 K2 C19 K1 -79.0(8) 3_657 .
C24 K2 C19 K1 143.1(4) . .
C9 K2 C19 K1 50.7(5) 3_657 .
C8 K2 C19 K1 -5.82(13) 3_657 .
C23 K2 C19 K1 111.5(4) . .
C22 K2 C19 K1 78.7(4) . .
C20 K2 C19 K1 18.8(4) . .
Ge1 K2 C19 K1 -107.1(4) . .
C24 C19 C20 C21 -0.6(3) . .
C6 C19 C20 C21 172.11(16) . .
K1 C19 C20 C21 -71.13(16) . .
K2 C19 C20 C21 -67.21(18) . .
C24 C19 C20 C28 179.72(17) . .
C6 C19 C20 C28 -7.6(2) . .
K1 C19 C20 C28 109.17(17) . .
K2 C19 C20 C28 113.09(18) . .
C24 C19 C20 K1 70.56(15) . .
C6 C19 C20 K1 -116.77(14) . .
K2 C19 C20 K1 3.92(8) . .
C24 C19 C20 K2 66.64(16) . .
C6 C19 C20 K2 -120.69(16) . .
K1 C19 C20 K2 -3.92(8) . .
C8 K1 C20 C21 -63.49(17) 3_657 .
C19 K1 C20 C21 122.22(17) . .
C9 K1 C20 C21 -18.45(16) 3_657 .
C7 K1 C20 C21 -137.9(3) 3_657 .
C10 K1 C20 C21 21.99(16) 3_657 .
C22 K1 C20 C21 29.12(11) . .
C11 K1 C20 C21 62.33(16) 3_657 .
C24 K1 C20 C21 92.76(13) . .
C12 K1 C20 C21 112.56(18) 3_657 .
C23 K1 C20 C21 61.02(12) . .
C8 K1 C20 C19 174.29(11) 3_657 .
C21 K1 C20 C19 -122.22(17) . .
C9 K1 C20 C19 -140.67(12) 3_657 .
C7 K1 C20 C19 99.8(3) 3_657 .
C10 K1 C20 C19 -100.23(13) 3_657 .
C22 K1 C20 C19 -93.11(12) . .
C11 K1 C20 C19 -59.90(15) 3_657 .
C24 K1 C20 C19 -29.46(9) . .
C12 K1 C20 C19 -9.7(2) 3_657 .
C23 K1 C20 C19 -61.20(10) . .
C8 K1 C20 C28 54.39(18) 3_657 .
C21 K1 C20 C28 117.88(18) . .
C19 K1 C20 C28 -119.89(17) . .
C9 K1 C20 C28 99.43(14) 3_657 .
C7 K1 C20 C28 -20.1(3) 3_657 .
C10 K1 C20 C28 139.87(13) 3_657 .
C22 K1 C20 C28 147.00(15) . .
C11 K1 C20 C28 -179.79(12) 3_657 .
C24 K1 C20 C28 -149.36(14) . .
C12 K1 C20 C28 -129.55(17) 3_657 .
C23 K1 C20 C28 178.91(14) . .
C8 K1 C20 K2 -163.5(4) 3_657 .
C21 K1 C20 K2 -100.0(4) . .
C19 K1 C20 K2 22.2(4) . .
C9 K1 C20 K2 -118.5(4) 3_657 .
C7 K1 C20 K2 122.0(5) 3_657 .
C10 K1 C20 K2 -78.0(4) 3_657 .
C22 K1 C20 K2 -70.9(4) . .
C11 K1 C20 K2 -37.7(4) 3_657 .
C24 K1 C20 K2 -7.3(4) . .
C12 K1 C20 K2 12.5(4) 3_657 .
C23 K1 C20 K2 -39.0(4) . .
C11 K2 C20 C21 32.8(6) 3_657 .
C12 K2 C20 C21 -165(3) 3_657 .
C10 K2 C20 C21 -1.5(3) 3_657 .
C7 K2 C20 C21 -100.6(3) 3_657 .
C24 K2 C20 C21 93.93(13) . .
C9 K2 C20 C21 -35.1(2) 3_657 .
C8 K2 C20 C21 -68.42(19) 3_657 .
C23 K2 C20 C21 59.57(12) . .
C19 K2 C20 C21 124.97(17) . .
C22 K2 C20 C21 27.22(11) . .
Ge1 K2 C20 C21 173.56(16) . .
C11 K2 C20 C19 -92.2(6) 3_657 .
C12 K2 C20 C19 70(3) 3_657 .
C10 K2 C20 C19 -126.5(3) 3_657 .
C7 K2 C20 C19 134.4(3) 3_657 .
C24 K2 C20 C19 -31.04(10) . .
C9 K2 C20 C19 -160.1(2) 3_657 .
C8 K2 C20 C19 166.6(2) 3_657 .
C23 K2 C20 C19 -65.40(12) . .
C22 K2 C20 C19 -97.75(13) . .
Ge1 K2 C20 C19 48.58(12) . .
C11 K2 C20 C28 152.0(5) 3_657 .
C12 K2 C20 C28 -46(3) 3_657 .
C10 K2 C20 C28 117.6(3) 3_657 .
C7 K2 C20 C28 18.5(4) 3_657 .
C24 K2 C20 C28 -146.94(16) . .
C9 K2 C20 C28 84.0(2) 3_657 .
C8 K2 C20 C28 50.7(2) 3_657 .
C23 K2 C20 C28 178.70(15) . .
C19 K2 C20 C28 -115.89(19) . .
C22 K2 C20 C28 146.35(16) . .
Ge1 K2 C20 C28 -67.31(18) . .
C11 K2 C20 K1 111.1(8) 3_657 .
C12 K2 C20 K1 -87(3) 3_657 .
C10 K2 C20 K1 76.7(5) 3_657 .
C7 K2 C20 K1 -22.4(2) 3_657 .
C24 K2 C20 K1 172.2(4) . .
C9 K2 C20 K1 43.1(4) 3_657 .
C8 K2 C20 K1 9.8(3) 3_657 .
C23 K2 C20 K1 137.8(4) . .
C19 K2 C20 K1 -156.8(4) . .
C22 K2 C20 K1 105.5(4) . .
Ge1 K2 C20 K1 -108.2(4) . .
C19 C20 C21 C22 2.0(3) . .
C28 C20 C21 C22 -178.26(18) . .
K1 C20 C21 C22 -69.45(18) . .
K2 C20 C21 C22 -59.7(2) . .
C19 C20 C21 K1 71.48(15) . .
C28 C20 C21 K1 -108.81(17) . .
K2 C20 C21 K1 9.80(9) . .
C19 C20 C21 K2 61.68(19) . .
C28 C20 C21 K2 -118.6(2) . .
K1 C20 C21 K2 -9.80(9) . .
C20 K1 C21 C22 125.62(17) . .
C8 K1 C21 C22 -89.36(14) 3_657 .
C19 K1 C21 C22 93.76(13) . .
C9 K1 C21 C22 -67.10(13) 3_657 .
C7 K1 C21 C22 -79.6(2) 3_657 .
C10 K1 C21 C22 -38.74(13) 3_657 .
C11 K1 C21 C22 -15.52(14) 3_657 .
C24 K1 C21 C22 60.83(11) . .
C12 K1 C21 C22 -10.8(2) 3_657 .
C23 K1 C21 C22 29.11(11) . .
C8 K1 C21 C20 145.02(12) 3_657 .
C19 K1 C21 C20 -31.87(10) . .
C9 K1 C21 C20 167.28(11) 3_657 .
C7 K1 C21 C20 154.74(19) 3_657 .
C10 K1 C21 C20 -164.36(12) 3_657 .
C22 K1 C21 C20 -125.62(17) . .
C11 K1 C21 C20 -141.14(12) 3_657 .
C24 K1 C21 C20 -64.79(11) . .
C12 K1 C21 C20 -136.45(15) 3_657 .
C23 K1 C21 C20 -96.51(13) . .
C20 K1 C21 K2 95.0(4) . .
C8 K1 C21 K2 -120.0(4) 3_657 .
C19 K1 C21 K2 63.1(4) . .
C9 K1 C21 K2 -97.7(4) 3_657 .
C7 K1 C21 K2 -110.3(5) 3_657 .
C10 K1 C21 K2 -69.4(4) 3_657 .
C22 K1 C21 K2 -30.6(4) . .
C11 K1 C21 K2 -46.2(4) 3_657 .
C24 K1 C21 K2 30.2(4) . .
C12 K1 C21 K2 -41.5(4) 3_657 .
C23 K1 C21 K2 -1.5(4) . .
C11 K2 C21 C22 -32.4(3) 3_657 .
C12 K2 C21 C22 -54.2(7) 3_657 .
C10 K2 C21 C22 -51.8(2) 3_657 .
C7 K2 C21 C22 -112.1(3) 3_657 .
C24 K2 C21 C22 64.57(13) . .
C9 K2 C21 C22 -79.63(17) 3_657 .
C8 K2 C21 C22 -103.83(19) 3_657 .
C23 K2 C21 C22 30.10(11) . .
C19 K2 C21 C22 98.92(15) . .
C20 K2 C21 C22 129.35(18) . .
Ge1 K2 C21 C22 122.69(19) . .
C11 K2 C21 C20 -161.7(3) 3_657 .
C12 K2 C21 C20 176.4(7) 3_657 .
C10 K2 C21 C20 178.8(2) 3_657 .
C7 K2 C21 C20 118.6(3) 3_657 .
C24 K2 C21 C20 -64.79(12) . .
C9 K2 C21 C20 151.0(2) 3_657 .
C8 K2 C21 C20 126.8(2) 3_657 .
C23 K2 C21 C20 -99.26(14) . .
C19 K2 C21 C20 -30.44(10) . .
C22 K2 C21 C20 -129.35(18) . .
Ge1 K2 C21 C20 -6.66(16) . .
C11 K2 C21 K1 115.9(6) 3_657 .
C12 K2 C21 K1 94.0(9) 3_657 .
C10 K2 C21 K1 96.5(5) 3_657 .
C7 K2 C21 K1 36.2(3) 3_657 .
C24 K2 C21 K1 -147.2(4) . .
C9 K2 C21 K1 68.6(4) 3_657 .
C8 K2 C21 K1 44.4(4) 3_657 .
C23 K2 C21 K1 178.4(4) . .
C19 K2 C21 K1 -112.8(4) . .
C22 K2 C21 K1 148.3(4) . .
C20 K2 C21 K1 -82.4(4) . .
Ge1 K2 C21 K1 -89.0(4) . .
C20 C21 C22 C23 -1.2(3) . .
K1 C21 C22 C23 -66.65(17) . .
K2 C21 C22 C23 -61.61(19) . .
C20 C21 C22 K1 65.46(17) . .
K2 C21 C22 K1 5.03(8) . .
C20 C21 C22 K2 60.4(2) . .
K1 C21 C22 K2 -5.03(8) . .
C20 K1 C22 C21 -30.60(11) . .
C8 K1 C22 C21 113.45(13) 3_657 .
C19 K1 C22 C21 -65.10(11) . .
C9 K1 C22 C21 120.78(12) 3_657 .
C7 K1 C22 C21 144.58(13) 3_657 .
C10 K1 C22 C21 144.67(12) 3_657 .
C11 K1 C22 C21 167.58(11) 3_657 .
C24 K1 C22 C21 -97.70(13) . .
C12 K1 C22 C21 173.95(11) 3_657 .
C23 K1 C22 C21 -126.23(18) . .
C20 K1 C22 C23 95.64(13) . .
C8 K1 C22 C23 -120.32(12) 3_657 .
C21 K1 C22 C23 126.23(18) . .
C19 K1 C22 C23 61.13(11) . .
C9 K1 C22 C23 -112.99(12) 3_657 .
C7 K1 C22 C23 -89.18(15) 3_657 .
C10 K1 C22 C23 -89.10(12) 3_657 .
C11 K1 C22 C23 -66.19(12) 3_657 .
C24 K1 C22 C23 28.53(10) . .
C12 K1 C22 C23 -59.81(13) 3_657 .
C20 K1 C22 K2 122.8(4) . .
C8 K1 C22 K2 -93.2(4) 3_657 .
C21 K1 C22 K2 153.4(4) . .
C19 K1 C22 K2 88.3(4) . .
C9 K1 C22 K2 -85.9(4) 3_657 .
C7 K1 C22 K2 -62.0(4) 3_657 .
C10 K1 C22 K2 -62.0(4) 3_657 .
C11 K1 C22 K2 -39.0(4) 3_657 .
C24 K1 C22 K2 55.7(4) . .
C12 K1 C22 K2 -32.7(4) 3_657 .
C23 K1 C22 K2 27.1(4) . .
C11 K2 C22 C21 155.0(2) 3_657 .
C12 K2 C22 C21 154.0(4) 3_657 .
C10 K2 C22 C21 132.0(2) 3_657 .
C7 K2 C22 C21 105.1(5) 3_657 .
C24 K2 C22 C21 -94.45(14) . .
C9 K2 C22 C21 105.5(2) 3_657 .
C8 K2 C22 C21 90.5(3) 3_657 .
C23 K2 C22 C21 -125.89(18) . .
C19 K2 C22 C21 -60.09(13) . .
C20 K2 C22 C21 -27.58(11) . .
Ge1 K2 C22 C21 -66.1(2) . .
C11 K2 C22 C23 -79.1(2) 3_657 .
C12 K2 C22 C23 -80.1(4) 3_657 .
C10 K2 C22 C23 -102.1(2) 3_657 .
C7 K2 C22 C23 -129.0(5) 3_657 .
C24 K2 C22 C23 31.45(11) . .
C9 K2 C22 C23 -128.6(2) 3_657 .
C8 K2 C22 C23 -143.6(3) 3_657 .
C19 K2 C22 C23 65.80(13) . .
C20 K2 C22 C23 98.31(13) . .
Ge1 K2 C22 C23 59.8(2) . .
C11 K2 C22 K1 129.4(5) 3_657 .
C12 K2 C22 K1 128.5(6) 3_657 .
C10 K2 C22 K1 106.4(4) 3_657 .
C7 K2 C22 K1 79.6(6) 3_657 .
C24 K2 C22 K1 -120.0(4) . .
C9 K2 C22 K1 79.9(4) 3_657 .
C8 K2 C22 K1 64.9(4) 3_657 .
C23 K2 C22 K1 -151.4(4) . .
C19 K2 C22 K1 -85.6(3) . .
C20 K2 C22 K1 -53.1(3) . .
Ge1 K2 C22 K1 -91.6(4) . .
C21 C22 C23 C24 -1.2(3) . .
K1 C22 C23 C24 -64.06(17) . .
K2 C22 C23 C24 -69.48(18) . .
C21 C22 C23 K2 68.3(2) . .
K1 C22 C23 K2 5.41(8) . .
C21 C22 C23 K1 62.90(17) . .
K2 C22 C23 K1 -5.41(8) . .
C11 K2 C23 C22 109.1(2) 3_657 .
C12 K2 C23 C22 124.9(3) 3_657 .
C10 K2 C23 C22 80.6(2) 3_657 .
C7 K2 C23 C22 96.7(6) 3_657 .
C24 K2 C23 C22 -123.75(19) . .
C9 K2 C23 C22 57.7(2) 3_657 .
C8 K2 C23 C22 52.1(4) 3_657 .
C19 K2 C23 C22 -92.22(15) . .
C20 K2 C23 C22 -59.51(13) . .
Ge1 K2 C23 C22 -128.2(2) . .
C11 K2 C23 C24 -127.2(2) 3_657 .
C12 K2 C23 C24 -111.3(3) 3_657 .
C10 K2 C23 C24 -155.7(2) 3_657 .
C7 K2 C23 C24 -139.5(6) 3_657 .
C9 K2 C23 C24 -178.5(3) 3_657 .
C8 K2 C23 C24 175.8(4) 3_657 .
C19 K2 C23 C24 31.53(11) . .
C22 K2 C23 C24 123.75(19) . .
C20 K2 C23 C24 64.24(12) . .
Ge1 K2 C23 C24 -4.49(18) . .
C11 K2 C23 K1 136.3(5) 3_657 .
C12 K2 C23 K1 152.2(5) 3_657 .
C10 K2 C23 K1 107.8(4) 3_657 .
C7 K2 C23 K1 124.0(8) 3_657 .
C24 K2 C23 K1 -96.5(4) . .
C9 K2 C23 K1 85.0(4) 3_657 .
C8 K2 C23 K1 79.3(5) 3_657 .
C19 K2 C23 K1 -65.0(3) . .
C22 K2 C23 K1 27.2(4) . .
C20 K2 C23 K1 -32.3(3) . .
Ge1 K2 C23 K1 -101.0(4) . .
C20 K1 C23 C22 -63.68(12) . .
C8 K1 C23 C22 82.52(15) 3_657 .
C21 K1 C23 C22 -29.60(12) . .
C19 K1 C23 C22 -97.89(13) . .
C9 K1 C23 C22 74.42(13) 3_657 .
C7 K1 C23 C22 122.25(12) 3_657 .
C10 K1 C23 C22 91.57(12) 3_657 .
C11 K1 C23 C22 117.05(12) 3_657 .
C24 K1 C23 C22 -127.54(18) . .
C12 K1 C23 C22 132.54(12) 3_657 .
C20 K1 C23 C24 63.86(12) . .
C8 K1 C23 C24 -149.94(12) 3_657 .
C21 K1 C23 C24 97.94(13) . .
C19 K1 C23 C24 29.64(10) . .
C9 K1 C23 C24 -158.04(12) 3_657 .
C7 K1 C23 C24 -110.22(12) 3_657 .
C10 K1 C23 C24 -140.89(12) 3_657 .
C22 K1 C23 C24 127.54(18) . .
C11 K1 C23 C24 -115.42(12) 3_657 .
C12 K1 C23 C24 -99.93(12) 3_657 .
C20 K1 C23 K2 144.5(4) . .
C8 K1 C23 K2 -69.3(4) 3_657 .
C21 K1 C23 K2 178.6(4) . .
C19 K1 C23 K2 110.3(4) . .
C9 K1 C23 K2 -77.4(4) 3_657 .
C7 K1 C23 K2 -29.5(4) 3_657 .
C10 K1 C23 K2 -60.2(4) 3_657 .
C22 K1 C23 K2 -151.8(4) . .
C11 K1 C23 K2 -34.7(4) 3_657 .
C24 K1 C23 K2 80.7(4) . .
C12 K1 C23 K2 -19.3(4) 3_657 .
C22 C23 C24 C19 2.6(3) . .
K2 C23 C24 C19 -72.1(2) . .
K1 C23 C24 C19 -60.41(15) . .
C22 C23 C24 C25 -174.48(17) . .
K2 C23 C24 C25 110.8(2) . .
K1 C23 C24 C25 122.53(16) . .
C22 C23 C24 K2 74.7(2) . .
K1 C23 C24 K2 11.70(12) . .
C22 C23 C24 K1 62.99(17) . .
K2 C23 C24 K1 -11.70(12) . .
C20 C19 C24 C23 -1.7(3) . .
C6 C19 C24 C23 -173.99(16) . .
K1 C19 C24 C23 63.83(15) . .
K2 C19 C24 C23 70.90(18) . .
C20 C19 C24 C25 175.41(16) . .
C6 C19 C24 C25 3.1(2) . .
K1 C19 C24 C25 -119.07(15) . .
K2 C19 C24 C25 -112.00(19) . .
C20 C19 C24 K2 -72.59(19) . .
C6 C19 C24 K2 115.11(18) . .
K1 C19 C24 K2 -7.07(10) . .
C20 C19 C24 K1 -65.52(15) . .
C6 C19 C24 K1 122.17(15) . .
K2 C19 C24 K1 7.07(10) . .
C11 K2 C24 C23 62.1(2) 3_657 .
C12 K2 C24 C23 94.0(2) 3_657 .
C10 K2 C24 C23 28.8(3) 3_657 .
C7 K2 C24 C23 112.5(6) 3_657 .
C9 K2 C24 C23 2.1(4) 3_657 .
C8 K2 C24 C23 -11.5(12) 3_657 .
C19 K2 C24 C23 -122.30(18) . .
C22 K2 C24 C23 -29.96(12) . .
C20 K2 C24 C23 -92.61(14) . .
Ge1 K2 C24 C23 175.53(18) . .
C11 K2 C24 C19 -175.6(2) 3_657 .
C12 K2 C24 C19 -143.7(2) 3_657 .
C10 K2 C24 C19 151.1(3) 3_657 .
C7 K2 C24 C19 -125.2(5) 3_657 .
C9 K2 C24 C19 124.4(4) 3_657 .
C8 K2 C24 C19 110.8(12) 3_657 .
C23 K2 C24 C19 122.30(18) . .
C22 K2 C24 C19 92.35(13) . .
C20 K2 C24 C19 29.69(9) . .
Ge1 K2 C24 C19 -62.17(13) . .
C11 K2 C24 C25 -57.1(2) 3_657 .
C12 K2 C24 C25 -25.2(3) 3_657 .
C10 K2 C24 C25 -90.4(3) 3_657 .
C7 K2 C24 C25 -6.7(6) 3_657 .
C9 K2 C24 C25 -117.1(4) 3_657 .
C8 K2 C24 C25 -130.7(12) 3_657 .
C23 K2 C24 C25 -119.20(19) . .
C19 K2 C24 C25 118.50(17) . .
C22 K2 C24 C25 -149.15(15) . .
C20 K2 C24 C25 148.19(15) . .
Ge1 K2 C24 C25 56.33(17) . .
C11 K2 C24 K1 148.4(5) 3_657 .
C12 K2 C24 K1 -179.6(5) 3_657 .
C10 K2 C24 K1 115.2(5) 3_657 .
C7 K2 C24 K1 -161.1(8) 3_657 .
C9 K2 C24 K1 88.5(6) 3_657 .
C8 K2 C24 K1 74.8(12) 3_657 .
C23 K2 C24 K1 86.4(4) . .
C19 K2 C24 K1 -35.9(4) . .
C22 K2 C24 K1 56.4(4) . .
C20 K2 C24 K1 -6.2(3) . .
Ge1 K2 C24 K1 -98.1(4) . .
C20 K1 C24 C23 -95.58(13) . .
C8 K1 C24 C23 57.25(19) 3_657 .
C21 K1 C24 C23 -61.13(12) . .
C19 K1 C24 C23 -126.46(17) . .
C9 K1 C24 C23 29.06(15) 3_657 .
C7 K1 C24 C23 99.38(13) 3_657 .
C10 K1 C24 C23 42.33(13) 3_657 .
C22 K1 C24 C23 -28.69(12) . .
C11 K1 C24 C23 67.69(13) 3_657 .
C12 K1 C24 C23 91.46(12) 3_657 .
C20 K1 C24 C19 30.88(10) . .
C8 K1 C24 C19 -176.28(13) 3_657 .
C21 K1 C24 C19 65.33(11) . .
C9 K1 C24 C19 155.53(11) 3_657 .
C7 K1 C24 C19 -134.15(10) 3_657 .
C10 K1 C24 C19 168.79(10) 3_657 .
C22 K1 C24 C19 97.78(12) . .
C11 K1 C24 C19 -165.84(10) 3_657 .
C12 K1 C24 C19 -142.08(10) 3_657 .
C23 K1 C24 C19 126.46(17) . .
C20 K1 C24 C25 144.77(16) . .
C8 K1 C24 C25 -62.4(2) 3_657 .
C21 K1 C24 C25 179.22(16) . .
C19 K1 C24 C25 113.89(18) . .
C9 K1 C24 C25 -90.58(15) 3_657 .
C7 K1 C24 C25 -20.27(17) 3_657 .
C10 K1 C24 C25 -77.32(14) 3_657 .
C22 K1 C24 C25 -148.34(17) . .
C11 K1 C24 C25 -51.95(14) 3_657 .
C12 K1 C24 C25 -28.19(15) 3_657 .
C23 K1 C24 C25 -119.6(2) . .
C20 K1 C24 K2 173.2(4) . .
C8 K1 C24 K2 -34.0(4) 3_657 .
C21 K1 C24 K2 -152.3(4) . .
C19 K1 C24 K2 142.3(4) . .
C9 K1 C24 K2 -62.1(4) 3_657 .
C7 K1 C24 K2 8.2(4) 3_657 .
C10 K1 C24 K2 -48.9(4) 3_657 .
C22 K1 C24 K2 -119.9(4) . .
C11 K1 C24 K2 -23.5(4) 3_657 .
C12 K1 C24 K2 0.3(4) 3_657 .
C23 K1 C24 K2 -91.2(4) . .
C23 C24 C25 C27 -36.5(2) . .
C19 C24 C25 C27 146.50(18) . .
K2 C24 C25 C27 54.0(2) . .
K1 C24 C25 C27 59.9(2) . .
C23 C24 C25 C26 86.9(2) . .
C19 C24 C25 C26 -90.1(2) . .
K2 C24 C25 C26 177.36(15) . .
K1 C24 C25 C26 -176.71(12) . .
C21 C20 C28 C30 56.9(2) . .
C19 C20 C28 C30 -123.4(2) . .
K1 C20 C28 C30 -32.57(19) . .
K2 C20 C28 C30 -39.5(2) . .
C21 C20 C28 C29 -69.2(2) . .
C19 C20 C28 C29 110.5(2) . .
K1 C20 C28 C29 -158.68(13) . .
K2 C20 C28 C29 -165.58(17) . .
